data_7007153
loop_
_publ_author_name
'Shatruk, Mikhail'
'Chouai, Abdellatif'
'Dunbar, Kim R.'

_publ_section_title
;
 Influence of anions on the dimensionality of extended networks based
 on Cu I cations and 1,4,5,8,9,12-hexaazatriphenylene (HAT) ligands.
;
_journal_issue 18
_journal_name_full 'Dalton transactions (Cambridge, England : 2003)'
_journal_page_first 2184
_journal_page_last 2191
_journal_paper_doi 10.1039/b600306k
_journal_year 2006
_chemical_formula_sum 'C12 H6 Cu F6 N6 P'
_chemical_formula_weight 442.74
_chemical_name_systematic
;
?
;
_space_group_IT_number 96
_symmetry_cell_setting tetragonal
_symmetry_space_group_name_Hall 'P 4nw 2abw'
_symmetry_space_group_name_H-M 'P 43 21 2'
_atom_sites_solution_hydrogens geom
_atom_sites_solution_primary direct
_atom_sites_solution_secondary difmap
_audit_creation_method SHELXL-97
_cell_angle_alpha 90.00
_cell_angle_beta 90.00
_cell_angle_gamma 90.00
_cell_formula_units_Z 4
_cell_length_a 11.4992(3)
_cell_length_b 11.4992(3)
_cell_length_c 12.7341(6)
_cell_measurement_reflns_used 240
_cell_measurement_temperature 110(2)
_cell_volume 1683.85(10)
_computing_cell_refinement 'SMART V5.625 (Bruker, 2000)'
_computing_data_collection 'SMART V5.625 (Bruker, 2000)'
_computing_data_reduction 'SAINT V6.32 (Bruker, 2001)'
_computing_molecular_graphics 'X-Seed (Barbour, 2001)'
_computing_structure_refinement 'SHELXL-97 (Sheldrick, 1997)'
_computing_structure_solution 'SHELXS-97 (Sheldrick, 1997)'
_diffrn_ambient_temperature 110(2)
_diffrn_measured_fraction_theta_full 0.997
_diffrn_measured_fraction_theta_max 0.997
_diffrn_measurement_device_type 'SMART 1000 CCD area-detector'
_diffrn_measurement_method 'profile data from \w scans'
_diffrn_radiation_monochromator graphite
_diffrn_radiation_source 'fine-focus sealed tube'
_diffrn_radiation_type MoK\a
_diffrn_radiation_wavelength 0.71073
_diffrn_reflns_av_R_equivalents 0.0281
_diffrn_reflns_av_sigmaI/netI 0.0157
_diffrn_reflns_limit_h_max 15
_diffrn_reflns_limit_h_min -15
_diffrn_reflns_limit_k_max 15
_diffrn_reflns_limit_k_min -15
_diffrn_reflns_limit_l_max 16
_diffrn_reflns_limit_l_min -16
_diffrn_reflns_number 27447
_diffrn_reflns_theta_full 28.31
_diffrn_reflns_theta_max 28.31
_diffrn_reflns_theta_min 2.39
_exptl_absorpt_coefficient_mu 1.463
_exptl_absorpt_correction_type multi-scan
_exptl_absorpt_process_details 'SADABS v2.03 (Bruker, 2003)'
_exptl_crystal_colour black
_exptl_crystal_density_diffrn 1.746
_exptl_crystal_density_method 'not measured'
_exptl_crystal_description block
_exptl_crystal_F_000 872
_exptl_crystal_size_max 0.22
_exptl_crystal_size_mid 0.22
_exptl_crystal_size_min 0.11
_refine_diff_density_max 0.932
_refine_diff_density_min -0.472
_refine_diff_density_rms 0.168
_refine_ls_abs_structure_details 'Flack H D (1983), Acta Cryst. A39, 876-881'
_refine_ls_abs_structure_Flack 0.08(5)
_refine_ls_extinction_coef 0.002(2)
_refine_ls_extinction_expression Fc^*^=kFc[1+0.001xFc^2^\l^3^/sin(2\q)]^-1/4^
_refine_ls_extinction_method SHELXL
_refine_ls_goodness_of_fit_ref 1.232
_refine_ls_hydrogen_treatment mixed
_refine_ls_matrix_type full
_refine_ls_number_parameters 151
_refine_ls_number_reflns 2100
_refine_ls_number_restraints 16
_refine_ls_restrained_S_all 1.235
_refine_ls_R_factor_all 0.0658
_refine_ls_R_factor_gt 0.0651
_refine_ls_shift/su_max 0.001
_refine_ls_shift/su_mean 0.000
_refine_ls_structure_factor_coef Fsqd
_refine_ls_weighting_details 'calc w=1/[\s^2^(Fo^2^)+(0.0896P)^2^+5.9138P] where P=(Fo^2^+2Fc^2^)/3'
_refine_ls_weighting_scheme calc
_refine_ls_wR_factor_gt 0.1877
_refine_ls_wR_factor_ref 0.1882
_reflns_number_gt 2063
_reflns_number_total 2100
_reflns_threshold_expression >2sigma(I)
_cod_data_source_file b600306k.txt
_cod_data_source_block d:\ms089\p43_21_2
_cod_database_code 7007153

loop_
_symmetry_equiv_pos_as_xyz
'x, y, z'
'-y+1/2, x+1/2, z+3/4'
'-x, -y, z+1/2'
'y+1/2, -x+1/2, z+1/4'
'x+1/2, -y+1/2, -z+1/4'
'-x+1/2, y+1/2, -z+3/4'
'y, x, -z'
'-y, -x, -z+1/2'

loop_
_atom_site_label
_atom_site_type_symbol
_atom_site_fract_x
_atom_site_fract_y
_atom_site_fract_z
_atom_site_U_iso_or_equiv
_atom_site_adp_type
_atom_site_occupancy
_atom_site_symmetry_multiplicity
_atom_site_calc_flag
_atom_site_refinement_flags
_atom_site_disorder_assembly
_atom_site_disorder_group
Cu1 Cu 0.85266(5) 0.85266(5) 0.0000 0.0219(3) Uani 1 2 d S . .
P1 P 1.3565(10) 0.9545(13) -0.0181(11) 0.260(12) Uani 0.50 1 d PD . .
F1 F 1.4891(14) 0.919(2) -0.023(3) 0.77(11) Uani 0.50 1 d PD . .
F2 F 1.323(2) 0.827(2) -0.052(3) 0.50(2) Uani 0.50 1 d PD . .
F3 F 1.360(2) 0.978(3) -0.1404(16) 0.39(4) Uani 0.50 1 d PD . .
F4 F 1.391(2) 1.0864(15) -0.003(3) 0.35(3) Uani 0.50 1 d PD . .
F5 F 1.362(3) 0.9394(19) 0.1061(17) 0.57(7) Uani 0.50 1 d PD . .
F6 F 1.2242(14) 0.986(3) -0.0097(14) 0.202(14) Uani 0.50 1 d PD . .
N1 N 1.0005(4) 0.8013(4) 0.0710(3) 0.0186(8) Uani 1 1 d . . .
N2 N 0.7029(4) 0.7928(4) 0.0890(3) 0.0220(9) Uani 1 1 d . . .
N3 N 0.8966(4) 0.9943(4) 0.1645(4) 0.0264(10) Uani 1 1 d . . .
C1 C 1.0556(5) 0.7101(5) 0.0307(4) 0.0227(10) Uani 1 1 d . . .
H1 H 1.0257 0.6762 -0.0298 0.027 Uiso 1 1 calc R . .
C2 C 1.1564(6) 0.6626(5) 0.0749(4) 0.0274(11) Uani 1 1 d . . .
H2 H 1.1913 0.5987 0.0432 0.033 Uiso 1 1 calc R . .
C3 C 1.1488(5) 0.8010(4) 0.2028(3) 0.0184(9) Uani 1 1 d . . .
C4 C 1.0490(4) 0.8475(5) 0.1591(4) 0.0179(8) Uani 1 1 d . . .
C5 C 0.9963(4) 0.9501(4) 0.2066(4) 0.0192(9) Uani 1 1 d . . .
C6 C 0.8553(6) 1.0896(5) 0.2067(5) 0.0308(12) Uani 1 1 d . . .
H6 H 0.7879 1.1223 0.1792 0.037 Uiso 1 1 calc R . .

loop_
_atom_site_aniso_label
_atom_site_aniso_U_11
_atom_site_aniso_U_22
_atom_site_aniso_U_33
_atom_site_aniso_U_23
_atom_site_aniso_U_13
_atom_site_aniso_U_12
Cu1 0.0182(3) 0.0182(3) 0.0291(4) 0.0043(3) -0.0043(3) -0.0025(3)
P1 0.163(10) 0.323(18) 0.295(17) 0.261(16) -0.154(11) -0.183(12)
F1 0.31(5) 0.56(9) 1.4(2) 0.81(13) -0.62(11) -0.36(6)
F2 0.50(3) 0.58(4) 0.41(7) 0.28(5) -0.27(5) -0.500
F3 0.17(3) 0.56(7) 0.43(6) 0.45(6) 0.00(4) 0.02(4)
F4 0.38(5) 0.16(3) 0.53(7) 0.25(4) -0.21(6) -0.15(3)
F5 0.69(9) 0.19(3) 0.81(10) 0.34(5) -0.70(9) -0.31(5)
F6 0.16(2) 0.35(4) 0.092(12) 0.06(2) -0.029(16) -0.03(3)
N1 0.0174(19) 0.0170(19) 0.0214(18) -0.0001(16) -0.0048(16) -0.0023(16)
N2 0.028(2) 0.020(2) 0.0181(19) -0.0005(16) -0.0016(17) -0.0040(18)
N3 0.024(2) 0.025(2) 0.030(2) -0.0037(19) -0.0062(19) 0.0046(18)
C1 0.023(2) 0.024(2) 0.021(2) 0.0006(18) -0.0049(19) -0.001(2)
C2 0.034(3) 0.024(3) 0.024(2) -0.0050(19) -0.002(2) 0.005(2)
C3 0.019(2) 0.018(2) 0.0181(19) 0.0001(17) 0.0016(19) 0.0024(19)
C4 0.0151(19) 0.018(2) 0.020(2) 0.000(2) 0.0000(16) 0.0004(19)
C5 0.018(2) 0.020(2) 0.020(2) -0.0004(18) -0.0049(17) 0.0007(18)
C6 0.024(2) 0.023(2) 0.046(3) -0.009(2) -0.011(3) -0.001(2)

loop_
_atom_type_symbol
_atom_type_description
_atom_type_scat_dispersion_real
_atom_type_scat_dispersion_imag
_atom_type_scat_source
C C 0.0033 0.0016 'International Tables Vol C Tables 4.2.6.8 and 6.1.1.4'
H H 0.0000 0.0000 'International Tables Vol C Tables 4.2.6.8 and 6.1.1.4'
N N 0.0061 0.0033 'International Tables Vol C Tables 4.2.6.8 and 6.1.1.4'
F F 0.0171 0.0103 'International Tables Vol C Tables 4.2.6.8 and 6.1.1.4'
P P 0.1023 0.0942 'International Tables Vol C Tables 4.2.6.8 and 6.1.1.4'
Cu Cu 0.3201 1.2651 'International Tables Vol C Tables 4.2.6.8 and 6.1.1.4'

loop_
_geom_angle_atom_site_label_1
_geom_angle_atom_site_label_2
_geom_angle_atom_site_label_3
_geom_angle
_geom_angle_site_symmetry_1
_geom_angle_site_symmetry_3
_geom_angle_publ_flag
N1 Cu1 N1 134.1(2) 7 . ?
N1 Cu1 N2 109.97(17) 7 7 ?
N1 Cu1 N2 105.64(18) . 7 ?
N1 Cu1 N2 105.64(18) 7 . ?
N1 Cu1 N2 109.97(17) . . ?
N2 Cu1 N2 76.7(2) 7 . ?
F6 P1 F4 90.8(11) . . ?
F6 P1 F1 177.8(12) . . ?
F4 P1 F1 90.6(9) . . ?
F6 P1 F3 93.2(9) . . ?
F4 P1 F3 87.1(9) . . ?
F1 P1 F3 88.6(10) . . ?
F6 P1 F2 89.5(9) . . ?
F4 P1 F2 170.9(19) . . ?
F1 P1 F2 89.4(11) . . ?
F3 P1 F2 84(2) . . ?
F6 P1 F5 89.9(10) . . ?
F4 P1 F5 88.5(11) . . ?
F1 P1 F5 88.5(9) . . ?
F3 P1 F5 174.6(13) . . ?
F2 P1 F5 100.5(18) . . ?
C1 N1 C4 115.5(4) . . ?
C1 N1 Cu1 117.4(3) . . ?
C4 N1 Cu1 127.0(4) . . ?
C2 N2 C3 116.7(5) 5_465 5_465 ?
C2 N2 Cu1 129.0(4) 5_465 . ?
C3 N2 Cu1 114.3(3) 5_465 . ?
C6 N3 C5 117.1(5) . . ?
N1 C1 C2 123.2(5) . . ?
N2 C2 C1 121.1(5) 5_565 . ?
N2 C3 C4 122.1(4) 5_565 . ?
N2 C3 C3 117.3(3) 5_565 8_775 ?
C4 C3 C3 120.6(3) . 8_775 ?
N1 C4 C3 121.4(5) . . ?
N1 C4 C5 119.2(4) . . ?
C3 C4 C5 119.3(4) . . ?
N3 C5 C5 120.9(3) . 8_775 ?
N3 C5 C4 119.2(4) . . ?
C5 C5 C4 119.9(3) 8_775 . ?
N3 C6 C6 122.0(3) . 8_775 ?

loop_
_geom_bond_atom_site_label_1
_geom_bond_atom_site_label_2
_geom_bond_distance
_geom_bond_site_symmetry_2
_geom_bond_publ_flag
Cu1 N1 2.014(4) 7 ?
Cu1 N1 2.014(4) . ?
Cu1 N2 2.173(5) 7 ?
Cu1 N2 2.173(5) . ?
P1 F6 1.566(15) . ?
P1 F4 1.578(15) . ?
P1 F1 1.579(15) . ?
P1 F3 1.582(14) . ?
P1 F2 1.583(16) . ?
P1 F5 1.592(16) . ?
N1 C1 1.329(7) . ?
N1 C4 1.360(6) . ?
N2 C2 1.324(7) 5_465 ?
N2 C3 1.354(6) 5_465 ?
N3 C6 1.309(7) . ?
N3 C5 1.365(7) . ?
C1 C2 1.400(8) . ?
C2 N2 1.324(7) 5_565 ?
C3 N2 1.354(6) 5_565 ?
C3 C4 1.384(7) . ?
C3 C3 1.452(9) 8_775 ?
C4 C5 1.457(7) . ?
C5 C5 1.407(9) 8_775 ?
C6 C6 1.420(11) 8_775 ?
